data_7059922
loop_
_publ_author_name
'Ahmed, Naushad'
'Tripathi, Shalini'
'Sarkar, Arup'
'Ansari, Kamal Uddin'
'Das, Chinmoy'
'Prajesh, Neetu'
'Horike, Satoshi'
'Boomishankar, Ramamoorthy'
'Shanmugam, Maheswaran'

_publ_section_title
;
 Chiral tetranuclear copper(ii) complexes: synthesis, optical and magnetic
 properties
;
_journal_issue 39
_journal_name_full 'New Journal of Chemistry'
_journal_page_first 16845
_journal_page_last 16855
_journal_paper_doi 10.1039/D0NJ02856H
_journal_volume 44
_journal_year 2020
_chemical_formula_sum 'C76.5 H59 Cl0.75 Cu4 N4 O8'
_chemical_formula_weight 1443.02
_space_group_crystal_system monoclinic
_space_group_IT_number 5
_space_group_name_Hall 'C 2y'
_space_group_name_H-M_alt 'C 1 2 1'
_atom_sites_solution_hydrogens geom
_audit_creation_method SHELXL-2018/3
_audit_update_record
;
2020-05-13 deposited with the CCDC.	2020-08-20 downloaded from the CCDC.
;
_cell_angle_alpha 90
_cell_angle_beta 90.14(3)
_cell_angle_gamma 90
_cell_formula_units_Z 4
_cell_length_a 21.870(4)
_cell_length_b 13.090(3)
_cell_length_c 23.560(5)
_cell_measurement_reflns_used 3424
_cell_measurement_temperature 100(2)
_cell_measurement_theta_max 22.13
_cell_measurement_theta_min 2.54
_cell_volume 6745(2)
_computing_cell_refinement 'Bruker APEX2'
_computing_data_collection 'Bruker APEX2'
_computing_data_reduction 'Bruker APEX2'
_computing_molecular_graphics 'Bruker SHELXTL'
_computing_publication_material 'Bruker SHELXTL'
_computing_structure_refinement 'SHELXL-2018/3 (Sheldrick, 2018)'
_computing_structure_solution 'Bruker SHELXTL'
_diffrn_ambient_temperature 100(2)
_diffrn_measured_fraction_theta_full 0.963
_diffrn_measured_fraction_theta_max 0.963
_diffrn_measurement_device_type 'Bruker APEX-II CCD'
_diffrn_measurement_method '\f and \w scans'
_diffrn_radiation_type MoK\a
_diffrn_radiation_wavelength 0.71073
_diffrn_reflns_av_R_equivalents 0.0751
_diffrn_reflns_av_unetI/netI 0.0957
_diffrn_reflns_Laue_measured_fraction_full 0.963
_diffrn_reflns_Laue_measured_fraction_max 0.963
_diffrn_reflns_limit_h_max 22
_diffrn_reflns_limit_h_min -25
_diffrn_reflns_limit_k_max 11
_diffrn_reflns_limit_k_min -15
_diffrn_reflns_limit_l_max 27
_diffrn_reflns_limit_l_min -25
_diffrn_reflns_number 24941
_diffrn_reflns_point_group_measured_fraction_full 0.819
_diffrn_reflns_point_group_measured_fraction_max 0.819
_diffrn_reflns_theta_full 24.713
_diffrn_reflns_theta_max 24.713
_diffrn_reflns_theta_min 0.864
_exptl_absorpt_coefficient_mu 1.333
_exptl_absorpt_correction_T_max 0.7457
_exptl_absorpt_correction_T_min 0.6603
_exptl_absorpt_correction_type numerical
_exptl_crystal_colour Green
_exptl_crystal_density_diffrn 1.421
_exptl_crystal_description Needle
_exptl_crystal_F_000 2955
_exptl_crystal_size_max 0.110
_exptl_crystal_size_mid 0.090
_exptl_crystal_size_min 0.070
_refine_diff_density_max 1.851
_refine_diff_density_min -0.606
_refine_diff_density_rms 0.147
_refine_ls_abs_structure_details
;
 Flack x determined using 2200 quotients [(I+)-(I-)]/[(I+)+(I-)]
 (Parsons, Flack and Wagner, Acta Cryst. B69 (2013) 249-259).
;
_refine_ls_abs_structure_Flack 0.025(15)
_refine_ls_extinction_method none
_refine_ls_goodness_of_fit_ref 1.046
_refine_ls_hydrogen_treatment constr
_refine_ls_matrix_type full
_refine_ls_number_parameters 782
_refine_ls_number_reflns 9428
_refine_ls_number_restraints 152
_refine_ls_restrained_S_all 1.042
_refine_ls_R_factor_all 0.0990
_refine_ls_R_factor_gt 0.0735
_refine_ls_shift/su_max 0.001
_refine_ls_shift/su_mean 0.000
_refine_ls_structure_factor_coef Fsqd
_refine_ls_weighting_details 'w=1/[\s^2^(Fo^2^)+(0.1437P)^2^+5.9568P] where P=(Fo^2^+2Fc^2^)/3'
_refine_ls_weighting_scheme calc
_refine_ls_wR_factor_gt 0.2007
_refine_ls_wR_factor_ref 0.2220
_reflns_Friedel_coverage 0.622
_reflns_Friedel_fraction_full 0.660
_reflns_Friedel_fraction_max 0.660
_reflns_number_gt 7314
_reflns_number_total 9428
_reflns_threshold_expression 'I > 2\s(I)'
_cod_data_source_file d0nj02856h2.cif
_cod_data_source_block cu4r
_cod_depositor_comments
;
The following automatic conversions were performed:

data item '_exptl_absorpt_correction_type' value 'Numerical' was
changed to 'numerical' in accordance with the
/home/data/users/saulius/crontab/automatic-downloads/rss-feeds/RSC/lib/dictionaries/cif_core.dic
dictionary named 'cif_core.dic' version 2.4.2 last updated on
2011-04-26.

Automatic conversion script
Id: cif_fix_values 7556 2019-12-06 15:28:31Z antanas 

 Adding full bibliography for 7059922.cif.
;
_cod_original_sg_symbol_H-M 'C 2'
_cod_original_formula_sum 'C76.50 H59 Cl0.75 Cu4 N4 O8'
_cod_database_code 7059922
_shelx_shelxl_version_number 2018/3
_shelx_space_group_comment
;
The symmetry employed for this shelxl refinement is uniquely defined
by the following loop, which should always be used as a source of
symmetry information in preference to the above space-group names.
They are only intended as comments.
;
_shelx_estimated_absorpt_t_min 0.867
_shelx_estimated_absorpt_t_max 0.912

loop_
_space_group_symop_operation_xyz
'x, y, z'
'-x, y, -z'
'x+1/2, y+1/2, z'
'-x+1/2, y+1/2, -z'

loop_
_atom_site_label
_atom_site_type_symbol
_atom_site_fract_x
_atom_site_fract_y
_atom_site_fract_z
_atom_site_U_iso_or_equiv
_atom_site_adp_type
_atom_site_occupancy
_atom_site_site_symmetry_order
_atom_site_calc_flag
_atom_site_refinement_flags_posn
_atom_site_refinement_flags_adp
_atom_site_refinement_flags_occupancy
_atom_site_disorder_assembly
_atom_site_disorder_group
Cu4 Cu 1.23975(7) 0.98511(13) 1.18128(7) 0.0287(4) Uani 1 1 d . . . . .
Cu2 Cu 1.30764(7) 0.81911(12) 1.24667(7) 0.0257(4) Uani 1 1 d . . . . .
Cu1 Cu 1.15972(8) 0.80078(13) 1.23207(7) 0.0323(5) Uani 1 1 d . . . . .
Cu3 Cu 1.21706(8) 0.93445(14) 1.32449(7) 0.0312(5) Uani 1 1 d . . . . .
O151 O 1.2042(5) 1.0000(9) 1.1093(5) 0.047(3) Uani 1 1 d . . . . .
O152 O 1.2875(4) 0.9651(7) 1.2503(4) 0.023(2) Uani 1 1 d . . . . .
O51 O 1.3722(5) 0.8372(8) 1.1948(4) 0.033(2) Uani 1 1 d . . . . .
O52 O 1.2390(4) 0.7949(7) 1.2964(4) 0.029(2) Uani 1 1 d . . . . .
O11 O 1.1018(5) 0.7530(8) 1.2843(4) 0.037(3) Uani 1 1 d . . . . .
O12 O 1.2260(4) 0.8401(7) 1.1807(4) 0.027(2) Uani 1 1 d . . . . .
O111 O 1.2718(5) 0.9267(9) 1.3868(4) 0.039(3) Uani 1 1 d . . . . .
O112 O 1.1618(4) 0.9456(8) 1.2618(4) 0.032(2) Uani 1 1 d . . . . .
N151 N 1.2707(5) 1.1236(9) 1.1855(5) 0.028(3) Uani 1 1 d . . . . .
N51 N 1.3318(5) 0.6849(9) 1.2677(5) 0.030(3) Uani 1 1 d . . . . .
N11 N 1.1315(5) 0.7157(9) 1.1725(4) 0.027(3) Uani 1 1 d . . . . .
N111 N 1.1721(6) 1.0484(10) 1.3553(6) 0.038(3) Uani 1 1 d . . . . .
C151 C 1.2016(7) 1.0844(13) 1.0783(8) 0.044(4) Uani 1 1 d . . . . .
C160 C 1.2253(7) 1.1781(12) 1.0951(7) 0.034(4) Uani 1 1 d . . . . .
C159 C 1.2206(7) 1.2653(11) 1.0573(7) 0.036(4) Uani 1 1 d . . . . .
H159 H 1.238074 1.328871 1.067905 0.044 Uiso 1 1 calc R U . . .
C158 C 1.1907(8) 1.2559(13) 1.0058(7) 0.044(4) Uani 1 1 d . . . . .
H158 H 1.183529 1.315270 0.983595 0.053 Uiso 1 1 calc R U . . .
C157 C 1.1706(7) 1.1603(15) 0.9856(7) 0.045(4) Uani 1 1 d . . . . .
C156 C 1.1465(9) 1.1513(17) 0.9322(8) 0.059(5) Uani 1 1 d . . . . .
H156 H 1.139672 1.210615 0.909864 0.071 Uiso 1 1 calc R U . . .
C155 C 1.1312(10) 1.0499(18) 0.9094(9) 0.068(6) Uani 1 1 d . . . . .
H155 H 1.115786 1.042448 0.871908 0.081 Uiso 1 1 calc R U . . .
C154 C 1.1399(10) 0.9642(17) 0.9445(7) 0.068(6) Uani 1 1 d . . . . .
H154 H 1.130941 0.897665 0.930668 0.081 Uiso 1 1 calc R U . . .
C153 C 1.1617(9) 0.9774(16) 0.9999(8) 0.058(5) Uani 1 1 d . . . . .
H153 H 1.165827 0.919350 1.023848 0.069 Uiso 1 1 calc R U . . .
C152 C 1.1776(8) 1.0730(13) 1.0209(7) 0.045(4) Uani 1 1 d . . . . .
C161 C 1.2587(6) 1.1931(11) 1.1467(6) 0.031(3) Uani 1 1 d . . . . .
H161 H 1.273786 1.260049 1.153641 0.038 Uiso 1 1 calc R U . . .
C162 C 1.3045(7) 1.1459(12) 1.2367(8) 0.041(4) Uani 1 1 d . . . . .
C163 C 1.3606(8) 1.2238(16) 1.2233(9) 0.0400(14) Uiso 0.512(18) 1 d G U P A 1
C168 C 1.3757(9) 1.2891(17) 1.2677(8) 0.0400(14) Uiso 0.512(18) 1 d G U P A 1
H168 H 1.349921 1.293554 1.299986 0.048 Uiso 0.512(18) 1 calc R U P A 1
C167 C 1.4285(10) 1.3480(15) 1.2648(8) 0.0400(14) Uiso 0.512(18) 1 d G U P A 1
H167 H 1.438795 1.392671 1.295111 0.048 Uiso 0.512(18) 1 calc R U P A 1
C166 C 1.4662(8) 1.3415(15) 1.2175(9) 0.0400(14) Uiso 0.512(18) 1 d G U P A 1
H166 H 1.502264 1.381787 1.215525 0.048 Uiso 0.512(18) 1 calc R U P A 1
C165 C 1.4511(8) 1.2762(16) 1.1731(8) 0.0400(14) Uiso 0.512(18) 1 d G U P A 1
H165 H 1.476859 1.271786 1.140813 0.048 Uiso 0.512(18) 1 calc R U P A 1
C164 C 1.3983(9) 1.2173(15) 1.1760(8) 0.0400(14) Uiso 0.512(18) 1 d G U P A 1
H164 H 1.387984 1.172668 1.145687 0.048 Uiso 0.512(18) 1 calc R U P A 1
C23A C 1.3490(10) 1.2233(19) 1.2427(11) 0.0524(14) Uiso 0.488(18) 1 d G U P A 2
C24A C 1.3504(10) 1.296(2) 1.2859(10) 0.0524(14) Uiso 0.488(18) 1 d G U P A 2
H24A H 1.318061 1.298833 1.312652 0.063 Uiso 0.488(18) 1 calc R U P A 2
C25A C 1.3993(12) 1.3632(17) 1.2900(10) 0.0524(14) Uiso 0.488(18) 1 d G U P A 2
H25A H 1.400250 1.412661 1.319479 0.063 Uiso 0.488(18) 1 calc R U P A 2
C26A C 1.4466(10) 1.3586(17) 1.2508(11) 0.0524(14) Uiso 0.488(18) 1 d G U P A 2
H26A H 1.480005 1.404768 1.253596 0.063 Uiso 0.488(18) 1 calc R U P A 2
C27A C 1.4452(10) 1.2863(19) 1.2076(11) 0.0524(14) Uiso 0.488(18) 1 d G U P A 2
H27A H 1.477570 1.283046 1.180887 0.063 Uiso 0.488(18) 1 calc R U P A 2
C28A C 1.3964(11) 1.2186(18) 1.2036(10) 0.0524(14) Uiso 0.488(18) 1 d G U P A 2
H28A H 1.395380 1.169217 1.174060 0.063 Uiso 0.488(18) 1 calc R U P A 2
C169 C 1.3331(7) 1.0445(12) 1.2550(7) 0.033(4) Uani 1 1 d . . . . .
H16A H 1.368477 1.028166 1.230511 0.040 Uiso 1 1 calc R U . . .
H16B H 1.347721 1.049438 1.294741 0.040 Uiso 1 1 calc R U . . .
C51 C 1.4178(6) 0.7767(10) 1.1884(5) 0.025(3) Uani 1 1 d . . . . .
C52 C 1.4274(7) 0.6843(12) 1.2164(6) 0.032(3) Uani 1 1 d . . . . .
C53 C 1.4817(8) 0.6254(14) 1.2074(8) 0.051(5) Uani 1 1 d . . . . .
H53 H 1.487841 0.563850 1.228062 0.061 Uiso 1 1 calc R U . . .
C54 C 1.5250(9) 0.6573(16) 1.1692(9) 0.064(6) Uani 1 1 d . . . . .
H54 H 1.559823 0.615772 1.162161 0.077 Uiso 1 1 calc R U . . .
C55 C 1.5184(7) 0.7526(13) 1.1396(7) 0.039(4) Uani 1 1 d . . . . .
C56 C 1.5618(8) 0.7828(15) 1.1006(7) 0.049(5) Uani 1 1 d . . . . .
H56 H 1.597530 0.742705 1.095293 0.059 Uiso 1 1 calc R U . . .
C57 C 1.5537(8) 0.8681(19) 1.0704(7) 0.059(6) Uani 1 1 d . . . . .
H57 H 1.583951 0.887539 1.043609 0.070 Uiso 1 1 calc R U . . .
C58 C 1.5020(8) 0.9294(15) 1.0772(6) 0.046(4) Uani 1 1 d . . . . .
H58 H 1.496845 0.990119 1.055594 0.055 Uiso 1 1 calc R U . . .
C59 C 1.4595(8) 0.8998(12) 1.1154(7) 0.040(4) Uani 1 1 d . . . . .
H59 H 1.424040 0.940564 1.120890 0.048 Uiso 1 1 calc R U . . .
C60 C 1.4669(6) 0.8087(11) 1.1476(6) 0.030(3) Uani 1 1 d . . . . .
C61 C 1.3842(7) 0.6428(12) 1.2537(6) 0.034(4) Uani 1 1 d . . . . .
H61 H 1.393653 0.578595 1.270421 0.041 Uiso 1 1 calc R U . . .
C62 C 1.2890(7) 0.6312(10) 1.3060(6) 0.030(3) Uani 1 1 d . . . . .
H62 H 1.313789 0.595864 1.335836 0.036 Uiso 1 1 calc R U . . .
C63 C 1.2500(4) 0.5499(7) 1.2755(4) 0.038(3) Uani 1 1 d G U . . .
C64 C 1.2126(5) 0.4898(8) 1.3095(3) 0.047(3) Uani 1 1 d G U . . .
H64 H 1.211550 0.500700 1.349353 0.056 Uiso 1 1 calc R U . . .
C65 C 1.1768(5) 0.4136(8) 1.2852(5) 0.055(4) Uani 1 1 d G U . . .
H65 H 1.151267 0.372543 1.308435 0.066 Uiso 1 1 calc R U . . .
C66 C 1.1784(5) 0.3977(8) 1.2269(5) 0.056(4) Uani 1 1 d G U . . .
H66 H 1.153876 0.345625 1.210283 0.067 Uiso 1 1 calc R U . . .
C67 C 1.2157(6) 0.4578(8) 1.1929(3) 0.054(4) Uani 1 1 d G U . . .
H67 H 1.216769 0.446864 1.153048 0.065 Uiso 1 1 calc R U . . .
C68 C 1.2515(5) 0.5339(7) 1.2172(4) 0.043(3) Uani 1 1 d G U . . .
H68 H 1.277053 0.575023 1.193964 0.051 Uiso 1 1 calc R U . . .
C69 C 1.2515(7) 0.7132(12) 1.3348(6) 0.031(3) Uani 1 1 d . . . . .
H69A H 1.212493 0.683450 1.348273 0.037 Uiso 1 1 calc R U . . .
H69B H 1.274029 0.739695 1.368134 0.037 Uiso 1 1 calc R U . . .
C11 C 1.0690(6) 0.6710(12) 1.2787(6) 0.031(3) Uani 1 1 d . . . . .
C12 C 1.0659(7) 0.6084(12) 1.2307(6) 0.032(3) Uani 1 1 d . . . . .
C13 C 1.0307(7) 0.5178(12) 1.2311(7) 0.038(4) Uani 1 1 d . . . . .
H13 H 1.031132 0.474402 1.198817 0.046 Uiso 1 1 calc R U . . .
C14 C 0.9966(7) 0.4916(12) 1.2761(6) 0.037(4) Uani 1 1 d . . . . .
H14 H 0.973974 0.429660 1.275244 0.044 Uiso 1 1 calc R U . . .
C15 C 0.9937(7) 0.5525(13) 1.3232(6) 0.037(4) Uani 1 1 d . . . . .
C16 C 0.9574(8) 0.5296(15) 1.3713(7) 0.049(5) Uani 1 1 d . . . . .
H16 H 0.932780 0.469786 1.371075 0.059 Uiso 1 1 calc R U . . .
C17 C 0.9569(9) 0.5923(16) 1.4183(7) 0.060(6) Uani 1 1 d . . . . .
H17 H 0.933667 0.573928 1.450797 0.072 Uiso 1 1 calc R U . . .
C18 C 0.9906(11) 0.6824(17) 1.4180(8) 0.071(7) Uani 1 1 d . . . . .
H18 H 0.987969 0.728120 1.449242 0.085 Uiso 1 1 calc R U . . .
C19 C 1.0275(8) 0.7056(15) 1.3728(6) 0.046(4) Uani 1 1 d . . . . .
H19 H 1.051124 0.766448 1.373307 0.055 Uiso 1 1 calc R U . . .
C20 C 1.0305(7) 0.6411(12) 1.3268(6) 0.030(3) Uani 1 1 d . . . . .
C21 C 1.0961(7) 0.6401(12) 1.1776(6) 0.036(4) Uani 1 1 d . . . . .
H21 H 1.088232 0.600452 1.144542 0.043 Uiso 1 1 calc R U . . .
C22 C 1.1543(7) 0.7556(12) 1.1176(6) 0.031(3) Uani 1 1 d . . . . .
H22 H 1.132369 0.821342 1.110204 0.037 Uiso 1 1 calc R U . . .
C23 C 1.1439(5) 0.6883(9) 1.0667(4) 0.044(4) Uani 1 1 d G . . . .
C24 C 1.1816(5) 0.6054(9) 1.0554(6) 0.056(5) Uani 1 1 d G . . . .
H24 H 1.212175 0.585845 1.081967 0.067 Uiso 1 1 calc R U . . .
C25 C 1.1747(7) 0.5510(9) 1.0051(7) 0.104(11) Uani 1 1 d G . . . .
H25 H 1.200462 0.494258 0.997342 0.125 Uiso 1 1 calc R U . . .
C26 C 1.1300(9) 0.5795(13) 0.9661(5) 0.103(12) Uani 1 1 d G . . . .
H26 H 1.125238 0.542316 0.931783 0.124 Uiso 1 1 calc R U . . .
C27 C 1.0923(7) 0.6624(14) 0.9775(5) 0.126(15) Uani 1 1 d G . . . .
H27 H 1.061725 0.681959 0.950849 0.151 Uiso 1 1 calc R U . . .
C28 C 1.0992(6) 0.7169(11) 1.0277(6) 0.072(7) Uani 1 1 d G . . . .
H28 H 1.073436 0.773546 1.035476 0.087 Uiso 1 1 calc R U . . .
C29 C 1.2217(6) 0.7823(11) 1.1283(6) 0.031(3) Uani 1 1 d . . . . .
H29A H 1.246277 0.718937 1.131352 0.038 Uiso 1 1 calc R U . . .
H29B H 1.237861 0.823277 1.096381 0.038 Uiso 1 1 calc R U . . .
C111 C 1.2746(7) 0.9899(15) 1.4287(6) 0.044(3) Uani 1 1 d . U . . .
C112 C 1.2371(8) 1.0744(16) 1.4366(7) 0.053(4) Uani 1 1 d . U . . .
C113 C 1.2445(10) 1.1389(18) 1.4845(8) 0.067(4) Uani 1 1 d . U . . .
H113 H 1.217783 1.195383 1.489638 0.080 Uiso 1 1 calc R U . . .
C114 C 1.2912(10) 1.1199(19) 1.5245(8) 0.070(4) Uani 1 1 d . U . . .
H114 H 1.297783 1.165901 1.555107 0.084 Uiso 1 1 calc R U . . .
C115 C 1.3282(9) 1.0322(19) 1.5187(7) 0.062(4) Uani 1 1 d . U . . .
C116 C 1.3742(9) 1.009(2) 1.5590(8) 0.070(4) Uani 1 1 d . U . . .
H116 H 1.381330 1.055046 1.589500 0.084 Uiso 1 1 calc R U . . .
C117 C 1.4082(9) 0.923(2) 1.5553(8) 0.073(4) Uani 1 1 d . U . . .
H117 H 1.437506 0.908154 1.583882 0.088 Uiso 1 1 calc R U . . .
C118 C 1.4004(9) 0.8552(19) 1.5088(8) 0.065(4) Uani 1 1 d . U . . .
H118 H 1.424677 0.795331 1.505437 0.078 Uiso 1 1 calc R U . . .
C119 C 1.3567(8) 0.8785(17) 1.4689(8) 0.056(4) Uani 1 1 d . U . . .
H119 H 1.351311 0.834044 1.437400 0.068 Uiso 1 1 calc R U . . .
C120 C 1.3203(7) 0.9647(15) 1.4731(6) 0.047(3) Uani 1 1 d . U . . .
C121 C 1.1877(8) 1.0989(15) 1.3994(7) 0.049(4) Uani 1 1 d . . . . .
H121 H 1.164310 1.157959 1.408199 0.058 Uiso 1 1 calc R U . . .
C122 C 1.1197(7) 1.0823(12) 1.3181(7) 0.039(4) Uani 1 1 d . . . . .
H122 H 1.132782 1.140794 1.293681 0.047 Uiso 1 1 calc R U . . .
C123 C 1.0628(5) 1.1107(9) 1.3505(5) 0.045(4) Uani 1 1 d G . . . .
C124 C 1.0327(6) 1.2011(8) 1.3371(6) 0.055(5) Uani 1 1 d G . . . .
H124 H 1.049879 1.246780 1.310150 0.066 Uiso 1 1 calc R U . . .
C125 C 0.9776(6) 1.2248(10) 1.3632(7) 0.085(7) Uani 1 1 d G . . . .
H125 H 0.957034 1.286617 1.354062 0.102 Uiso 1 1 calc R U . . .
C126 C 0.9525(5) 1.1580(12) 1.4026(6) 0.075(7) Uani 1 1 d G . . . .
H126 H 0.914777 1.174175 1.420472 0.090 Uiso 1 1 calc R U . . .
C127 C 0.9825(6) 1.0675(11) 1.4160(6) 0.092(8) Uani 1 1 d G . . . .
H127 H 0.965365 1.021896 1.442971 0.110 Uiso 1 1 calc R U . . .
C128 C 1.0377(6) 1.0439(9) 1.3899(6) 0.074(7) Uani 1 1 d G . . . .
H128 H 1.058211 0.982058 1.399060 0.089 Uiso 1 1 calc R U . . .
C129 C 1.1062(7) 0.9884(13) 1.2809(7) 0.038(4) Uani 1 1 d . . . . .
H12A H 1.083210 0.937093 1.303186 0.046 Uiso 1 1 calc R U . . .
H12B H 1.080803 1.008723 1.247981 0.046 Uiso 1 1 calc R U . . .
Cl3S Cl 1.4835(6) 1.4601(9) 1.9409(5) 0.023(3) Uiso 0.25 1 d . . P . .
C2S C 1.500000 1.542(6) 2.000000 0.081(19) Uiso 0.5 2 d S . P . .
Cl1S Cl 0.8888(6) 0.8540(10) 1.5128(6) 0.026(3) Uiso 0.25 1 d . . P . .
Cl2S Cl 0.8072(8) 0.9036(13) 1.4225(7) 0.047(4) Uiso 0.25 1 d . . P . .
C1S C 0.864(2) 0.824(4) 1.440(2) 0.023(11) Uiso 0.25 1 d . . P . .

loop_
_atom_site_aniso_label
_atom_site_aniso_U_11
_atom_site_aniso_U_22
_atom_site_aniso_U_33
_atom_site_aniso_U_23
_atom_site_aniso_U_13
_atom_site_aniso_U_12
Cu4 0.0270(9) 0.0274(9) 0.0316(10) 0.0039(8) -0.0062(7) -0.0024(8)
Cu2 0.0256(9) 0.0272(9) 0.0244(9) 0.0014(7) 0.0021(7) 0.0033(7)
Cu1 0.0373(10) 0.0368(11) 0.0228(9) -0.0018(8) 0.0046(7) -0.0124(8)
Cu3 0.0259(10) 0.0376(10) 0.0300(10) -0.0116(8) 0.0002(7) 0.0037(8)
O151 0.055(7) 0.047(7) 0.038(7) 0.009(6) -0.017(5) -0.005(6)
O152 0.020(5) 0.022(5) 0.027(5) 0.000(4) -0.004(4) -0.009(4)
O51 0.034(6) 0.036(6) 0.029(6) 0.004(4) 0.006(4) 0.006(5)
O52 0.036(6) 0.028(5) 0.021(5) -0.003(4) -0.006(4) 0.003(4)
O11 0.048(7) 0.040(6) 0.023(6) -0.006(5) 0.008(5) -0.014(5)
O12 0.030(5) 0.031(6) 0.022(5) -0.001(4) 0.000(4) -0.008(4)
O111 0.039(6) 0.052(7) 0.027(6) -0.014(5) -0.001(4) -0.002(5)
O112 0.028(5) 0.030(6) 0.039(6) -0.013(5) 0.004(4) 0.007(4)
N151 0.026(7) 0.024(6) 0.033(7) 0.001(5) -0.002(5) 0.007(5)
N51 0.031(7) 0.031(7) 0.027(7) 0.002(5) 0.005(5) 0.005(5)
N11 0.038(7) 0.031(7) 0.012(6) 0.007(5) 0.006(5) -0.004(6)
N111 0.039(8) 0.036(7) 0.039(8) -0.013(6) 0.009(6) -0.002(6)
C151 0.032(9) 0.035(9) 0.064(12) 0.023(8) -0.007(8) -0.004(7)
C160 0.031(8) 0.035(9) 0.035(9) 0.013(7) 0.001(7) 0.008(7)
C159 0.043(10) 0.021(7) 0.045(10) 0.007(7) 0.022(7) 0.004(7)
C158 0.053(11) 0.045(10) 0.033(10) 0.015(8) 0.004(8) 0.018(8)
C157 0.034(10) 0.061(12) 0.039(10) 0.014(8) 0.005(7) 0.011(8)
C156 0.058(12) 0.069(13) 0.050(12) 0.024(10) -0.004(9) 0.000(10)
C155 0.075(15) 0.081(16) 0.047(13) 0.000(11) -0.007(10) -0.014(12)
C154 0.102(16) 0.076(15) 0.024(10) 0.012(9) -0.026(9) -0.017(12)
C153 0.066(12) 0.061(12) 0.045(11) 0.011(10) -0.017(9) -0.027(10)
C152 0.045(10) 0.048(10) 0.042(10) 0.007(8) 0.001(8) 0.008(8)
C161 0.022(8) 0.022(7) 0.050(10) -0.008(7) 0.012(7) 0.000(6)
C162 0.037(9) 0.024(8) 0.063(12) -0.012(8) -0.008(8) 0.000(7)
C169 0.030(8) 0.039(9) 0.030(9) -0.005(7) -0.003(6) 0.001(7)
C51 0.031(8) 0.025(7) 0.018(7) -0.005(6) 0.004(6) -0.004(6)
C52 0.025(8) 0.040(9) 0.032(8) 0.001(7) 0.002(6) 0.004(6)
C53 0.037(10) 0.041(9) 0.075(13) 0.017(9) 0.019(9) 0.009(8)
C54 0.046(12) 0.070(14) 0.076(14) 0.017(11) 0.030(10) 0.017(10)
C55 0.024(8) 0.053(10) 0.041(10) 0.018(8) 0.004(7) 0.000(7)
C56 0.031(9) 0.065(13) 0.052(11) 0.013(10) 0.017(8) 0.007(8)
C57 0.033(10) 0.115(18) 0.028(10) -0.001(10) 0.013(7) -0.018(10)
C58 0.051(11) 0.062(11) 0.025(9) 0.029(8) 0.013(7) 0.003(9)
C59 0.046(10) 0.038(9) 0.037(10) 0.004(7) -0.001(7) 0.001(7)
C60 0.037(8) 0.029(7) 0.022(7) 0.001(6) 0.010(6) -0.013(7)
C61 0.029(9) 0.034(9) 0.039(9) 0.004(7) 0.001(7) 0.005(7)
C62 0.040(9) 0.019(7) 0.030(8) 0.016(6) 0.004(6) -0.001(6)
C63 0.031(7) 0.042(7) 0.042(7) 0.004(6) 0.012(6) 0.008(6)
C64 0.038(7) 0.046(7) 0.056(8) -0.005(7) 0.014(6) -0.002(6)
C65 0.052(8) 0.049(8) 0.066(8) -0.011(7) 0.012(7) -0.006(7)
C66 0.053(8) 0.042(8) 0.071(8) -0.011(7) 0.003(7) -0.004(6)
C67 0.066(8) 0.041(8) 0.056(8) -0.007(6) 0.000(7) -0.001(6)
C68 0.048(7) 0.034(7) 0.046(7) 0.000(6) 0.008(6) 0.003(6)
C69 0.032(8) 0.036(9) 0.026(8) 0.004(7) 0.007(6) -0.002(7)
C11 0.023(8) 0.038(9) 0.033(9) 0.010(7) 0.006(6) -0.001(7)
C12 0.027(8) 0.039(9) 0.031(9) -0.005(7) 0.008(6) -0.005(6)
C13 0.042(10) 0.040(9) 0.032(9) -0.015(7) -0.001(7) -0.006(7)
C14 0.034(8) 0.032(8) 0.045(10) 0.006(8) 0.008(7) -0.012(7)
C15 0.032(9) 0.048(10) 0.030(9) 0.004(8) 0.002(6) -0.012(7)
C16 0.036(10) 0.071(13) 0.040(11) 0.018(9) 0.003(7) -0.023(9)
C17 0.076(14) 0.080(14) 0.023(10) -0.004(9) 0.015(9) -0.038(12)
C18 0.103(18) 0.074(15) 0.036(11) 0.003(10) 0.020(11) -0.041(13)
C19 0.054(11) 0.061(12) 0.023(9) -0.003(8) 0.009(7) -0.022(9)
C20 0.027(8) 0.039(9) 0.024(8) 0.003(7) -0.004(6) 0.003(6)
C21 0.049(10) 0.044(9) 0.014(8) -0.008(7) -0.008(6) -0.008(8)
C22 0.034(9) 0.038(8) 0.021(8) -0.008(6) -0.002(6) -0.010(7)
C23 0.059(11) 0.051(11) 0.022(9) -0.005(7) 0.015(7) -0.030(9)
C24 0.071(13) 0.051(12) 0.047(11) -0.009(9) 0.016(9) -0.037(11)
C25 0.14(2) 0.077(16) 0.10(2) -0.045(16) 0.070(19) -0.086(17)
C26 0.12(3) 0.15(3) 0.035(14) -0.020(16) 0.017(14) -0.09(2)
C27 0.16(3) 0.17(3) 0.041(16) -0.021(18) -0.011(17) -0.11(3)
C28 0.066(14) 0.120(19) 0.031(11) 0.006(11) -0.024(9) -0.044(13)
C29 0.033(8) 0.029(8) 0.032(8) 0.003(6) 0.012(6) -0.010(6)
C111 0.035(7) 0.075(8) 0.021(6) -0.020(7) 0.012(5) -0.019(6)
C112 0.046(8) 0.079(9) 0.033(7) -0.024(7) 0.006(6) -0.012(7)
C113 0.062(9) 0.093(10) 0.045(8) -0.032(8) 0.010(7) -0.011(8)
C114 0.072(9) 0.102(10) 0.034(8) -0.028(8) 0.008(7) -0.021(8)
C115 0.058(8) 0.104(9) 0.025(6) -0.014(7) 0.011(6) -0.025(7)
C116 0.056(9) 0.122(11) 0.031(7) -0.017(8) 0.007(6) -0.029(8)
C117 0.056(9) 0.126(11) 0.039(8) 0.000(8) -0.014(7) -0.026(8)
C118 0.046(8) 0.110(10) 0.038(8) 0.002(7) -0.012(6) -0.021(7)
C119 0.040(8) 0.094(9) 0.036(7) -0.003(7) 0.004(6) -0.027(7)
C120 0.038(7) 0.083(8) 0.020(6) -0.014(6) 0.006(5) -0.024(6)
C121 0.049(11) 0.055(11) 0.043(11) -0.010(9) 0.021(8) -0.004(9)
C122 0.033(9) 0.028(8) 0.055(11) -0.007(8) 0.008(8) 0.007(7)
C123 0.042(10) 0.045(10) 0.048(11) -0.005(8) 0.008(8) 0.012(8)
C124 0.052(12) 0.050(11) 0.064(13) -0.006(9) 0.013(9) 0.023(9)
C125 0.076(17) 0.075(16) 0.104(19) -0.016(14) 0.021(14) 0.034(13)
C126 0.040(12) 0.12(2) 0.062(14) -0.017(14) 0.006(10) 0.027(13)
C127 0.053(15) 0.12(2) 0.10(2) 0.018(17) 0.033(13) 0.029(14)
C128 0.066(14) 0.085(15) 0.072(14) 0.028(12) 0.035(11) 0.049(12)
C129 0.024(8) 0.039(9) 0.051(10) 0.001(8) 0.002(7) 0.014(7)

loop_
_atom_type_symbol
_atom_type_description
_atom_type_scat_dispersion_real
_atom_type_scat_dispersion_imag
_atom_type_scat_source
C C 0.0033 0.0016 'International Tables Vol C Tables 4.2.6.8 and 6.1.1.4'
H H 0.0000 0.0000 'International Tables Vol C Tables 4.2.6.8 and 6.1.1.4'
N N 0.0061 0.0033 'International Tables Vol C Tables 4.2.6.8 and 6.1.1.4'
O O 0.0106 0.0060 'International Tables Vol C Tables 4.2.6.8 and 6.1.1.4'
Cl Cl 0.1484 0.1585 'International Tables Vol C Tables 4.2.6.8 and 6.1.1.4'
Cu Cu 0.3201 1.2651 'International Tables Vol C Tables 4.2.6.8 and 6.1.1.4'

loop_
_geom_angle_atom_site_label_1
_geom_angle_atom_site_label_2
_geom_angle_atom_site_label_3
_geom_angle
_geom_angle_site_symmetry_1
_geom_angle_site_symmetry_3
_geom_angle_publ_flag
O151 Cu4 O12 91.8(4) . . ?
O151 Cu4 N151 95.4(5) . . ?
O12 Cu4 N151 168.2(4) . . ?
O151 Cu4 O152 171.8(5) . . ?
O12 Cu4 O152 87.5(4) . . ?
N151 Cu4 O152 84.1(4) . . ?
O151 Cu4 Cu2 137.1(4) . . ?
O12 Cu4 Cu2 51.3(3) . . ?
N151 Cu4 Cu2 118.1(3) . . ?
O152 Cu4 Cu2 39.0(3) . . ?
O51 Cu2 N51 94.4(5) . . ?
O51 Cu2 O52 176.4(4) . . ?
N51 Cu2 O52 84.6(5) . . ?
O51 Cu2 O152 94.3(4) . . ?
N51 Cu2 O152 162.0(4) . . ?
O52 Cu2 O152 87.6(4) . . ?
O51 Cu2 O12 97.1(4) . . ?
N51 Cu2 O12 119.0(4) . . ?
O52 Cu2 O12 80.3(3) . . ?
O152 Cu2 O12 75.4(3) . . ?
O51 Cu2 Cu4 87.0(3) . . ?
N51 Cu2 Cu4 157.8(4) . . ?
O52 Cu2 Cu4 92.6(3) . . ?
O152 Cu2 Cu4 38.7(2) . . ?
O12 Cu2 Cu4 39.1(2) . . ?
O11 Cu1 N11 94.0(5) . . ?
O11 Cu1 O12 174.1(5) . . ?
N11 Cu1 O12 86.4(4) . . ?
O11 Cu1 O112 95.7(4) . . ?
N11 Cu1 O112 144.6(5) . . ?
O12 Cu1 O112 87.2(4) . . ?
O11 Cu1 O52 93.8(4) . . ?
N11 Cu1 O52 135.4(4) . . ?
O12 Cu1 O52 81.8(4) . . ?
O112 Cu1 O52 77.7(4) . . ?
O11 Cu1 Cu3 90.0(3) . . ?
N11 Cu1 Cu3 174.8(4) . . ?
O12 Cu1 Cu3 89.2(3) . . ?
O112 Cu1 Cu3 37.6(3) . . ?
O52 Cu1 Cu3 40.9(2) . . ?
O111 Cu3 O112 178.7(5) . . ?
O111 Cu3 N111 94.1(5) . . ?
O112 Cu3 N111 84.8(5) . . ?
O111 Cu3 O52 93.2(4) . . ?
O112 Cu3 O52 88.0(4) . . ?
N111 Cu3 O52 162.3(5) . . ?
O111 Cu3 O152 99.8(4) . . ?
O112 Cu3 O152 80.1(4) . . ?
N111 Cu3 O152 118.7(5) . . ?
O52 Cu3 O152 75.7(3) . . ?
O111 Cu3 Cu1 141.0(4) . . ?
O112 Cu3 Cu1 40.2(3) . . ?
N111 Cu3 Cu1 120.1(4) . . ?
O52 Cu3 Cu1 48.8(3) . . ?
O152 Cu3 Cu1 80.7(2) . . ?
C151 O151 Cu4 127.0(11) . . ?
C169 O152 Cu4 109.6(8) . . ?
C169 O152 Cu2 123.2(8) . . ?
Cu4 O152 Cu2 102.4(4) . . ?
C169 O152 Cu3 121.1(8) . . ?
Cu4 O152 Cu3 106.9(4) . . ?
Cu2 O152 Cu3 90.8(3) . . ?
C51 O51 Cu2 125.7(9) . . ?
C69 O52 Cu2 111.1(8) . . ?
C69 O52 Cu3 121.3(8) . . ?
Cu2 O52 Cu3 103.7(5) . . ?
C69 O52 Cu1 125.8(8) . . ?
Cu2 O52 Cu1 100.4(4) . . ?
Cu3 O52 Cu1 90.4(3) . . ?
C11 O11 Cu1 125.7(9) . . ?
C29 O12 Cu4 122.1(8) . . ?
C29 O12 Cu1 110.0(7) . . ?
Cu4 O12 Cu1 111.8(5) . . ?
C29 O12 Cu2 122.9(8) . . ?
Cu4 O12 Cu2 89.6(3) . . ?
Cu1 O12 Cu2 97.0(4) . . ?
C111 O111 Cu3 126.0(11) . . ?
C129 O112 Cu3 109.1(8) . . ?
C129 O112 Cu1 117.6(9) . . ?
Cu3 O112 Cu1 102.1(5) . . ?
C161 N151 C162 122.8(12) . . ?
C161 N151 Cu4 122.8(10) . . ?
C162 N151 Cu4 114.2(9) . . ?
C61 N51 C62 120.4(12) . . ?
C61 N51 Cu2 124.4(10) . . ?
C62 N51 Cu2 115.0(9) . . ?
C21 N11 C22 124.5(12) . . ?
C21 N11 Cu1 126.2(9) . . ?
C22 N11 Cu1 109.2(8) . . ?
C121 N111 C122 121.5(14) . . ?
C121 N111 Cu3 124.8(13) . . ?
C122 N111 Cu3 113.3(9) . . ?
O151 C151 C160 124.3(15) . . ?
O151 C151 C152 116.1(15) . . ?
C160 C151 C152 119.2(14) . . ?
C151 C160 C161 123.6(13) . . ?
C151 C160 C159 119.5(14) . . ?
C161 C160 C159 116.7(14) . . ?
C158 C159 C160 120.2(15) . . ?
C159 C158 C157 121.5(14) . . ?
C156 C157 C158 120.5(16) . . ?
C156 C157 C152 120.7(18) . . ?
C158 C157 C152 118.8(15) . . ?
C157 C156 C155 120.1(18) . . ?
C154 C155 C156 118.4(18) . . ?
C153 C154 C155 120(2) . . ?
C152 C153 C154 121.8(18) . . ?
C153 C152 C157 119.3(16) . . ?
C153 C152 C151 120.8(15) . . ?
C157 C152 C151 119.9(16) . . ?
N151 C161 C160 126.6(13) . . ?
C23A C162 N151 125.6(18) . . ?
C23A C162 C169 108.3(16) . . ?
N151 C162 C169 105.6(12) . . ?
N151 C162 C163 110.5(14) . . ?
C169 C162 C163 106.9(14) . . ?
C168 C163 C164 120.0 . . ?
C168 C163 C162 114.7(13) . . ?
C164 C163 C162 124.5(13) . . ?
C167 C168 C163 120.0 . . ?
C168 C167 C166 120.0 . . ?
C165 C166 C167 120.0 . . ?
C166 C165 C164 120.0 . . ?
C165 C164 C163 120.0 . . ?
C24A C23A C28A 120.0 . . ?
C24A C23A C162 125.3(17) . . ?
C28A C23A C162 114.6(17) . . ?
C25A C24A C23A 120.0 . . ?
C24A C25A C26A 120.0 . . ?
C27A C26A C25A 120.0 . . ?
C26A C27A C28A 120.0 . . ?
C27A C28A C23A 120.0 . . ?
O152 C169 C162 108.7(11) . . ?
O51 C51 C52 126.6(12) . . ?
O51 C51 C60 117.4(12) . . ?
C52 C51 C60 116.0(13) . . ?
C51 C52 C61 122.2(13) . . ?
C51 C52 C53 121.4(14) . . ?
C61 C52 C53 116.3(14) . . ?
C54 C53 C52 120.4(17) . . ?
C53 C54 C55 120.9(17) . . ?
C60 C55 C56 120.6(15) . . ?
C60 C55 C54 119.1(14) . . ?
C56 C55 C54 120.1(16) . . ?
C57 C56 C55 120.2(16) . . ?
C56 C57 C58 121.7(15) . . ?
C59 C58 C57 118.0(16) . . ?
C58 C59 C60 121.2(15) . . ?
C55 C60 C59 118.2(13) . . ?
C55 C60 C51 122.2(13) . . ?
C59 C60 C51 119.6(14) . . ?
N51 C61 C52 125.7(14) . . ?
N51 C62 C69 106.4(11) . . ?
N51 C62 C63 113.2(11) . . ?
C69 C62 C63 113.4(12) . . ?
C64 C63 C68 120.0 . . ?
C64 C63 C62 116.6(8) . . ?
C68 C63 C62 123.3(8) . . ?
C63 C64 C65 120.0 . . ?
C66 C65 C64 120.0 . . ?
C65 C66 C67 120.0 . . ?
C66 C67 C68 120.0 . . ?
C67 C68 C63 120.0 . . ?
O52 C69 C62 110.5(11) . . ?
O11 C11 C12 126.4(13) . . ?
O11 C11 C20 117.4(14) . . ?
C12 C11 C20 116.2(14) . . ?
C11 C12 C13 120.7(14) . . ?
C11 C12 C21 120.0(14) . . ?
C13 C12 C21 119.1(14) . . ?
C14 C13 C12 121.6(14) . . ?
C13 C14 C15 121.2(15) . . ?
C14 C15 C20 120.0(14) . . ?
C14 C15 C16 123.5(15) . . ?
C20 C15 C16 116.4(15) . . ?
C17 C16 C15 121.5(16) . . ?
C16 C17 C18 119.7(16) . . ?
C19 C18 C17 120.3(19) . . ?
C18 C19 C20 120.4(17) . . ?
C19 C20 C15 121.5(15) . . ?
C19 C20 C11 118.3(14) . . ?
C15 C20 C11 120.0(14) . . ?
N11 C21 C12 125.1(13) . . ?
N11 C22 C23 116.0(11) . . ?
N11 C22 C29 105.2(11) . . ?
C23 C22 C29 114.0(12) . . ?
C24 C23 C28 120.0 . . ?
C24 C23 C22 121.5(10) . . ?
C28 C23 C22 118.2(10) . . ?
C25 C24 C23 120.0 . . ?
C24 C25 C26 120.0 . . ?
C25 C26 C27 120.0 . . ?
C28 C27 C26 120.0 . . ?
C27 C28 C23 120.0 . . ?
O12 C29 C22 108.6(11) . . ?
O111 C111 C112 125.9(16) . . ?
O111 C111 C120 115.4(16) . . ?
C112 C111 C120 118.6(14) . . ?
C111 C112 C113 120.9(18) . . ?
C111 C112 C121 122.9(15) . . ?
C113 C112 C121 116.1(19) . . ?
C114 C113 C112 121(2) . . ?
C115 C114 C113 119.6(18) . . ?
C120 C115 C114 121.1(19) . . ?
C120 C115 C116 118(2) . . ?
C114 C115 C116 121.1(19) . . ?
C117 C116 C115 121.7(19) . . ?
C116 C117 C118 120.4(19) . . ?
C119 C118 C117 118(2) . . ?
C118 C119 C120 122.1(19) . . ?
C119 C120 C115 119.9(17) . . ?
C119 C120 C111 121.1(15) . . ?
C115 C120 C111 118.9(19) . . ?
N111 C121 C112 125.8(18) . . ?
C123 C122 N111 113.9(13) . . ?
C123 C122 C129 109.2(12) . . ?
N111 C122 C129 103.9(12) . . ?
C124 C123 C128 120.0 . . ?
C124 C123 C122 119.0(10) . . ?
C128 C123 C122 120.7(9) . . ?
C123 C124 C125 120.0 . . ?
C126 C125 C124 120.0 . . ?
C125 C126 C127 120.0 . . ?
C128 C127 C126 120.0 . . ?
C127 C128 C123 120.0 . . ?
O112 C129 C122 109.6(12) . . ?
Cl3S C2S Cl3S 106(4) 2_859 . ?
Cl2S C1S Cl1S 108(3) . . ?

loop_
_geom_bond_atom_site_label_1
_geom_bond_atom_site_label_2
_geom_bond_distance
_geom_bond_site_symmetry_2
_geom_bond_publ_flag
Cu4 O151 1.874(10) . ?
Cu4 O12 1.922(10) . ?
Cu4 N151 1.938(12) . ?
Cu4 O152 1.949(9) . ?
Cu4 Cu2 3.048(2) . ?
Cu2 O51 1.885(10) . ?
Cu2 N51 1.900(12) . ?
Cu2 O52 1.933(9) . ?
Cu2 O152 1.963(9) . ?
Cu2 O12 2.379(9) . ?
Cu1 O11 1.875(10) . ?
Cu1 N11 1.894(12) . ?
Cu1 O12 1.960(9) . ?
Cu1 O112 2.022(10) . ?
Cu1 O52 2.301(9) . ?
Cu1 Cu3 3.060(2) . ?
Cu3 O111 1.894(10) . ?
Cu3 O112 1.911(10) . ?
Cu3 N111 1.930(13) . ?
Cu3 O52 2.002(10) . ?
Cu3 O152 2.366(9) . ?
O151 C151 1.326(19) . ?
O152 C169 1.445(18) . ?
O51 C51 1.283(17) . ?
O52 C69 1.427(17) . ?
O11 C11 1.297(18) . ?
O12 C29 1.451(17) . ?
O111 C111 1.290(18) . ?
O112 C129 1.414(17) . ?
N151 C161 1.316(18) . ?
N151 C162 1.442(19) . ?
N51 C61 1.314(18) . ?
N51 C62 1.479(18) . ?
N11 C21 1.26(2) . ?
N11 C22 1.483(18) . ?
N111 C121 1.28(2) . ?
N111 C122 1.51(2) . ?
C151 C160 1.39(2) . ?
C151 C152 1.46(2) . ?
C160 C161 1.43(2) . ?
C160 C159 1.45(2) . ?
C159 C158 1.38(2) . ?
C158 C157 1.41(3) . ?
C157 C156 1.37(3) . ?
C157 C152 1.42(2) . ?
C156 C155 1.47(3) . ?
C155 C154 1.41(3) . ?
C154 C153 1.40(2) . ?
C153 C152 1.39(3) . ?
C162 C23A 1.41(2) . ?
C162 C169 1.53(2) . ?
C162 C163 1.63(2) . ?
C163 C168 1.3900 . ?
C163 C164 1.3900 . ?
C168 C167 1.3900 . ?
C167 C166 1.3900 . ?
C166 C165 1.3900 . ?
C165 C164 1.3900 . ?
C23A C24A 1.3900 . ?
C23A C28A 1.3900 . ?
C24A C25A 1.3900 . ?
C25A C26A 1.3900 . ?
C26A C27A 1.3900 . ?
C27A C28A 1.3900 . ?
C51 C52 1.39(2) . ?
C51 C60 1.502(19) . ?
C52 C61 1.40(2) . ?
C52 C53 1.43(2) . ?
C53 C54 1.37(3) . ?
C54 C55 1.44(3) . ?
C55 C60 1.36(2) . ?
C55 C56 1.38(2) . ?
C56 C57 1.34(3) . ?
C57 C58 1.40(3) . ?
C58 C59 1.35(2) . ?
C59 C60 1.42(2) . ?
C62 C69 1.51(2) . ?
C62 C63 1.541(16) . ?
C63 C64 1.3900 . ?
C63 C68 1.3900 . ?
C64 C65 1.3900 . ?
C65 C66 1.3900 . ?
C66 C67 1.3900 . ?
C67 C68 1.3900 . ?
C11 C12 1.40(2) . ?
C11 C20 1.47(2) . ?
C12 C13 1.41(2) . ?
C12 C21 1.48(2) . ?
C13 C14 1.34(2) . ?
C14 C15 1.37(2) . ?
C15 C20 1.41(2) . ?
C15 C16 1.42(2) . ?
C16 C17 1.38(3) . ?
C17 C18 1.39(3) . ?
C18 C19 1.37(2) . ?
C19 C20 1.38(2) . ?
C22 C23 1.506(16) . ?
C22 C29 1.536(19) . ?
C23 C24 1.3900 . ?
C23 C28 1.3900 . ?
C24 C25 1.3900 . ?
C25 C26 1.3900 . ?
C26 C27 1.3900 . ?
C27 C28 1.3900 . ?
C111 C112 1.39(3) . ?
C111 C120 1.48(2) . ?
C112 C113 1.42(2) . ?
C112 C121 1.43(3) . ?
C113 C114 1.41(3) . ?
C114 C115 1.41(3) . ?
C115 C120 1.40(2) . ?
C115 C116 1.41(3) . ?
C116 C117 1.35(3) . ?
C117 C118 1.42(3) . ?
C118 C119 1.37(3) . ?
C119 C120 1.39(3) . ?
C122 C123 1.508(17) . ?
C122 C129 1.54(2) . ?
C123 C124 1.3900 . ?
C123 C128 1.3900 . ?
C124 C125 1.3900 . ?
C125 C126 1.3900 . ?
C126 C127 1.3900 . ?
C127 C128 1.3900 . ?
Cl3S C2S 1.80(5) . ?
Cl1S C1S 1.85(5) . ?
Cl2S C1S 1.68(5) . ?

loop_
_geom_torsion_atom_site_label_1
_geom_torsion_atom_site_label_2
_geom_torsion_atom_site_label_3
_geom_torsion_atom_site_label_4
_geom_torsion
_geom_torsion_site_symmetry_1
_geom_torsion_site_symmetry_2
_geom_torsion_site_symmetry_3
_geom_torsion_site_symmetry_4
_geom_torsion_publ_flag
O12 Cu4 O151 C151 -174.2(14) . . . . ?
N151 Cu4 O151 C151 -3.5(14) . . . . ?
Cu2 Cu4 O151 C151 -146.3(12) . . . . ?
N51 Cu2 O51 C51 -8.7(11) . . . . ?
O152 Cu2 O51 C51 155.5(11) . . . . ?
O12 Cu2 O51 C51 -128.6(11) . . . . ?
Cu4 Cu2 O51 C51 -166.5(11) . . . . ?
N11 Cu1 O11 C11 15.2(12) . . . . ?
O112 Cu1 O11 C11 161.2(12) . . . . ?
O52 Cu1 O11 C11 -120.8(12) . . . . ?
Cu3 Cu1 O11 C11 -161.5(12) . . . . ?
N111 Cu3 O111 C111 -5.9(13) . . . . ?
O52 Cu3 O111 C111 -169.7(12) . . . . ?
O152 Cu3 O111 C111 114.2(12) . . . . ?
Cu1 Cu3 O111 C111 -158.6(10) . . . . ?
O51 Cu2 N51 C61 10.8(12) . . . . ?
O52 Cu2 N51 C61 -172.7(12) . . . . ?
O152 Cu2 N51 C61 -107.8(16) . . . . ?
O12 Cu2 N51 C61 111.5(12) . . . . ?
Cu4 Cu2 N51 C61 103.6(14) . . . . ?
O51 Cu2 N51 C62 -174.1(10) . . . . ?
O52 Cu2 N51 C62 2.4(9) . . . . ?
O152 Cu2 N51 C62 67.2(19) . . . . ?
O12 Cu2 N51 C62 -73.4(10) . . . . ?
Cu4 Cu2 N51 C62 -81.3(13) . . . . ?
O11 Cu1 N11 C21 -14.4(14) . . . . ?
O12 Cu1 N11 C21 159.7(14) . . . . ?
O112 Cu1 N11 C21 -120.1(13) . . . . ?
O52 Cu1 N11 C21 85.2(14) . . . . ?
O11 Cu1 N11 C22 162.0(9) . . . . ?
O12 Cu1 N11 C22 -23.9(9) . . . . ?
O112 Cu1 N11 C22 56.2(13) . . . . ?
O52 Cu1 N11 C22 -98.4(10) . . . . ?
Cu4 O151 C151 C160 0(2) . . . . ?
Cu4 O151 C151 C152 173.1(11) . . . . ?
O151 C151 C160 C161 4(3) . . . . ?
C152 C151 C160 C161 -169.4(14) . . . . ?
O151 C151 C160 C159 179.1(15) . . . . ?
C152 C151 C160 C159 6(2) . . . . ?
C151 C160 C159 C158 2(2) . . . . ?
C161 C160 C159 C158 177.9(14) . . . . ?
C160 C159 C158 C157 -8(2) . . . . ?
C159 C158 C157 C156 -173.6(16) . . . . ?
C159 C158 C157 C152 4(2) . . . . ?
C158 C157 C156 C155 174.1(18) . . . . ?
C152 C157 C156 C155 -4(3) . . . . ?
C157 C156 C155 C154 2(3) . . . . ?
C156 C155 C154 C153 1(3) . . . . ?
C155 C154 C153 C152 -3(3) . . . . ?
C154 C153 C152 C157 1(3) . . . . ?
C154 C153 C152 C151 -178.7(17) . . . . ?
C156 C157 C152 C153 2(3) . . . . ?
C158 C157 C152 C153 -175.7(17) . . . . ?
C156 C157 C152 C151 -178.0(16) . . . . ?
C158 C157 C152 C151 4(2) . . . . ?
O151 C151 C152 C153 -3(2) . . . . ?
C160 C151 C152 C153 170.7(17) . . . . ?
O151 C151 C152 C157 177.1(15) . . . . ?
C160 C151 C152 C157 -9(2) . . . . ?
C162 N151 C161 C160 -179.5(13) . . . . ?
Cu4 N151 C161 C160 -3.8(19) . . . . ?
C151 C160 C161 N151 -1(2) . . . . ?
C159 C160 C161 N151 -176.9(14) . . . . ?
C161 N151 C162 C23A -28(3) . . . . ?
Cu4 N151 C162 C23A 156.2(17) . . . . ?
C161 N151 C162 C169 -154.7(13) . . . . ?
Cu4 N151 C162 C169 29.3(15) . . . . ?
C161 N151 C162 C163 -39.4(19) . . . . ?
Cu4 N151 C162 C163 144.6(12) . . . . ?
N151 C162 C163 C168 148.7(12) . . . . ?
C169 C162 C163 C168 -96.8(15) . . . . ?
N151 C162 C163 C164 -41.7(19) . . . . ?
C169 C162 C163 C164 72.8(18) . . . . ?
C164 C163 C168 C167 0.0 . . . . ?
C162 C163 C168 C167 170.1(18) . . . . ?
C163 C168 C167 C166 0.0 . . . . ?
C168 C167 C166 C165 0.0 . . . . ?
C167 C166 C165 C164 0.0 . . . . ?
C166 C165 C164 C163 0.0 . . . . ?
C168 C163 C164 C165 0.0 . . . . ?
C162 C163 C164 C165 -169(2) . . . . ?
N151 C162 C23A C24A 129.7(18) . . . . ?
C169 C162 C23A C24A -105(2) . . . . ?
N151 C162 C23A C28A -55(2) . . . . ?
C169 C162 C23A C28A 70.7(19) . . . . ?
C28A C23A C24A C25A 0.0 . . . . ?
C162 C23A C24A C25A 175(3) . . . . ?
C23A C24A C25A C26A 0.0 . . . . ?
C24A C25A C26A C27A 0.0 . . . . ?
C25A C26A C27A C28A 0.0 . . . . ?
C26A C27A C28A C23A 0.0 . . . . ?
C24A C23A C28A C27A 0.0 . . . . ?
C162 C23A C28A C27A -175(2) . . . . ?
Cu4 O152 C169 C162 40.5(14) . . . . ?
Cu2 O152 C169 C162 160.8(10) . . . . ?
Cu3 O152 C169 C162 -84.6(13) . . . . ?
C23A C162 C169 O152 178.6(15) . . . . ?
N151 C162 C169 O152 -44.7(16) . . . . ?
C163 C162 C169 O152 -162.4(12) . . . . ?
Cu2 O51 C51 C52 3(2) . . . . ?
Cu2 O51 C51 C60 -175.7(9) . . . . ?
O51 C51 C52 C61 4(2) . . . . ?
C60 C51 C52 C61 -177.1(13) . . . . ?
O51 C51 C52 C53 -177.1(15) . . . . ?
C60 C51 C52 C53 1(2) . . . . ?
C51 C52 C53 C54 -2(3) . . . . ?
C61 C52 C53 C54 176.4(18) . . . . ?
C52 C53 C54 C55 3(3) . . . . ?
C53 C54 C55 C60 -4(3) . . . . ?
C53 C54 C55 C56 -179(2) . . . . ?
C60 C55 C56 C57 0(3) . . . . ?
C54 C55 C56 C57 175.6(19) . . . . ?
C55 C56 C57 C58 0(3) . . . . ?
C56 C57 C58 C59 0(3) . . . . ?
C57 C58 C59 C60 0(3) . . . . ?
C56 C55 C60 C59 -1(2) . . . . ?
C54 C55 C60 C59 -176.3(17) . . . . ?
C56 C55 C60 C51 178.2(15) . . . . ?
C54 C55 C60 C51 3(2) . . . . ?
C58 C59 C60 C55 1(2) . . . . ?
C58 C59 C60 C51 -178.2(15) . . . . ?
O51 C51 C60 C55 176.8(14) . . . . ?
C52 C51 C60 C55 -2(2) . . . . ?
O51 C51 C60 C59 -3.9(19) . . . . ?
C52 C51 C60 C59 177.4(13) . . . . ?
C62 N51 C61 C52 177.6(14) . . . . ?
Cu2 N51 C61 C52 -8(2) . . . . ?
C51 C52 C61 N51 -2(2) . . . . ?
C53 C52 C61 N51 179.8(16) . . . . ?
C61 N51 C62 C69 153.7(13) . . . . ?
Cu2 N51 C62 C69 -21.6(14) . . . . ?
C61 N51 C62 C63 -81.0(16) . . . . ?
Cu2 N51 C62 C63 103.7(11) . . . . ?
N51 C62 C63 C64 174.4(9) . . . . ?
C69 C62 C63 C64 -64.3(13) . . . . ?
N51 C62 C63 C68 -4.5(15) . . . . ?
C69 C62 C63 C68 116.8(11) . . . . ?
C68 C63 C64 C65 0.0 . . . . ?
C62 C63 C64 C65 -178.9(11) . . . . ?
C63 C64 C65 C66 0.0 . . . . ?
C64 C65 C66 C67 0.0 . . . . ?
C65 C66 C67 C68 0.0 . . . . ?
C66 C67 C68 C63 0.0 . . . . ?
C64 C63 C68 C67 0.0 . . . . ?
C62 C63 C68 C67 178.8(11) . . . . ?
Cu2 O52 C69 C62 -36.2(14) . . . . ?
Cu3 O52 C69 C62 -158.4(9) . . . . ?
Cu1 O52 C69 C62 84.9(13) . . . . ?
N51 C62 C69 O52 36.6(16) . . . . ?
C63 C62 C69 O52 -88.5(13) . . . . ?
Cu1 O11 C11 C12 -7(2) . . . . ?
Cu1 O11 C11 C20 174.1(9) . . . . ?
O11 C11 C12 C13 176.7(15) . . . . ?
C20 C11 C12 C13 -4(2) . . . . ?
O11 C11 C12 C21 -8(2) . . . . ?
C20 C11 C12 C21 171.3(13) . . . . ?
C11 C12 C13 C14 4(2) . . . . ?
C21 C12 C13 C14 -172.1(15) . . . . ?
C12 C13 C14 C15 1(3) . . . . ?
C13 C14 C15 C20 -5(2) . . . . ?
C13 C14 C15 C16 178.5(16) . . . . ?
C14 C15 C16 C17 178.6(19) . . . . ?
C20 C15 C16 C17 2(3) . . . . ?
C15 C16 C17 C18 3(3) . . . . ?
C16 C17 C18 C19 -5(4) . . . . ?
C17 C18 C19 C20 2(3) . . . . ?
C18 C19 C20 C15 3(3) . . . . ?
C18 C19 C20 C11 177.9(18) . . . . ?
C14 C15 C20 C19 178.2(16) . . . . ?
C16 C15 C20 C19 -5(2) . . . . ?
C14 C15 C20 C11 4(2) . . . . ?
C16 C15 C20 C11 -179.4(14) . . . . ?
O11 C11 C20 C19 5(2) . . . . ?
C12 C11 C20 C19 -173.9(15) . . . . ?
O11 C11 C20 C15 179.9(14) . . . . ?
C12 C11 C20 C15 1(2) . . . . ?
C22 N11 C21 C12 -170.7(14) . . . . ?
Cu1 N11 C21 C12 5(2) . . . . ?
C11 C12 C21 N11 9(3) . . . . ?
C13 C12 C21 N11 -175.7(15) . . . . ?
C21 N11 C22 C23 -12(2) . . . . ?
Cu1 N11 C22 C23 171.2(10) . . . . ?
C21 N11 C22 C29 -139.3(15) . . . . ?
Cu1 N11 C22 C29 44.2(13) . . . . ?
N11 C22 C23 C24 -79.8(14) . . . . ?
C29 C22 C23 C24 42.6(15) . . . . ?
N11 C22 C23 C28 106.5(12) . . . . ?
C29 C22 C23 C28 -131.0(11) . . . . ?
C28 C23 C24 C25 0.0 . . . . ?
C22 C23 C24 C25 -173.5(11) . . . . ?
C23 C24 C25 C26 0.0 . . . . ?
C24 C25 C26 C27 0.0 . . . . ?
C25 C26 C27 C28 0.0 . . . . ?
C26 C27 C28 C23 0.0 . . . . ?
C24 C23 C28 C27 0.0 . . . . ?
C22 C23 C28 C27 173.7(11) . . . . ?
Cu4 O12 C29 C22 -104.9(11) . . . . ?
Cu1 O12 C29 C22 29.0(13) . . . . ?
Cu2 O12 C29 C22 141.9(9) . . . . ?
N11 C22 C29 O12 -47.3(14) . . . . ?
C23 C22 C29 O12 -175.5(11) . . . . ?
Cu3 O111 C111 C112 2(2) . . . . ?
Cu3 O111 C111 C120 178.0(10) . . . . ?
O111 C111 C112 C113 -179.9(17) . . . . ?
C120 C111 C112 C113 4(3) . . . . ?
O111 C111 C112 C121 3(3) . . . . ?
C120 C111 C112 C121 -173.3(16) . . . . ?
C111 C112 C113 C114 1(3) . . . . ?
C121 C112 C113 C114 178.7(18) . . . . ?
C112 C113 C114 C115 -4(3) . . . . ?
C113 C114 C115 C120 2(3) . . . . ?
C113 C114 C115 C116 -178.0(19) . . . . ?
C120 C115 C116 C117 -2(3) . . . . ?
C114 C115 C116 C117 177(2) . . . . ?
C115 C116 C117 C118 3(3) . . . . ?
C116 C117 C118 C119 -1(3) . . . . ?
C117 C118 C119 C120 -1(3) . . . . ?
C118 C119 C120 C115 1(3) . . . . ?
C118 C119 C120 C111 178.2(16) . . . . ?
C114 C115 C120 C119 -179.2(18) . . . . ?
C116 C115 C120 C119 0(3) . . . . ?
C114 C115 C120 C111 4(3) . . . . ?
C116 C115 C120 C111 -176.8(16) . . . . ?
O111 C111 C120 C119 0(2) . . . . ?
C112 C111 C120 C119 176.6(16) . . . . ?
O111 C111 C120 C115 177.0(14) . . . . ?
C112 C111 C120 C115 -6(2) . . . . ?
C122 N111 C121 C112 -178.7(16) . . . . ?
Cu3 N111 C121 C112 -7(3) . . . . ?
C111 C112 C121 N111 0(3) . . . . ?
C113 C112 C121 N111 -177.4(17) . . . . ?
C121 N111 C122 C123 -47(2) . . . . ?
Cu3 N111 C122 C123 140.0(10) . . . . ?
C121 N111 C122 C129 -165.7(14) . . . . ?
Cu3 N111 C122 C129 21.3(15) . . . . ?
N111 C122 C123 C124 132.9(12) . . . . ?
C129 C122 C123 C124 -111.5(14) . . . . ?
N111 C122 C123 C128 -52.4(15) . . . . ?
C129 C122 C123 C128 63.2(15) . . . . ?
C128 C123 C124 C125 0.0 . . . . ?
C122 C123 C124 C125 174.8(13) . . . . ?
C123 C124 C125 C126 0.0 . . . . ?
C124 C125 C126 C127 0.0 . . . . ?
C125 C126 C127 C128 0.0 . . . . ?
C126 C127 C128 C123 0.0 . . . . ?
C124 C123 C128 C127 0.0 . . . . ?
C122 C123 C128 C127 -174.7(13) . . . . ?
Cu3 O112 C129 C122 46.9(14) . . . . ?
Cu1 O112 C129 C122 162.5(10) . . . . ?
C123 C122 C129 O112 -165.2(12) . . . . ?
N111 C122 C129 O112 -43.4(16) . . . . ?
